data_7020617
loop_
_publ_author_name
'Jiang, Chunfang'
'Stephan, Douglas W.'

_publ_section_title
;
 Phosphinimine-borane combinations in frustrated Lewis pair chemistry.
;
_journal_issue 3
_journal_name_full 'Dalton transactions (Cambridge, England : 2003)'
_journal_page_first 630
_journal_page_last 637
_journal_paper_doi 10.1039/c2dt30720k
_journal_volume 42
_journal_year 2013
_chemical_formula_sum 'C55.25 H27 B F20 N P'
_chemical_formula_weight 1126.56
_chemical_name_systematic
;
?
;
_space_group_IT_number 14
_symmetry_cell_setting monoclinic
_symmetry_space_group_name_Hall '-P 2ybc'
_symmetry_space_group_name_H-M 'P 1 21/c 1'
_atom_sites_solution_hydrogens geom
_atom_sites_solution_primary direct
_atom_sites_solution_secondary difmap
_audit_creation_method SHELXL-97
_cell_angle_alpha 90.00
_cell_angle_beta 117.8180(10)
_cell_angle_gamma 90.00
_cell_formula_units_Z 8
_cell_length_a 23.6597(5)
_cell_length_b 19.1776(4)
_cell_length_c 24.7362(5)
_cell_measurement_temperature 293(2)
_cell_volume 9926.6(4)
_computing_structure_refinement 'SHELXL-97 (Sheldrick, 1997)'
_computing_structure_solution 'SHELXS-97 (Sheldrick, 1990)'
_diffrn_ambient_temperature 293(2)
_diffrn_measured_fraction_theta_full 0.993
_diffrn_measured_fraction_theta_max 0.993
_diffrn_radiation_monochromator graphite
_diffrn_radiation_source 'fine-focus sealed tube'
_diffrn_radiation_type MoK\a
_diffrn_radiation_wavelength 0.71073
_diffrn_reflns_av_R_equivalents 0.0480
_diffrn_reflns_av_sigmaI/netI 0.0633
_diffrn_reflns_limit_h_max 25
_diffrn_reflns_limit_h_min -30
_diffrn_reflns_limit_k_max 21
_diffrn_reflns_limit_k_min -24
_diffrn_reflns_limit_l_max 32
_diffrn_reflns_limit_l_min -31
_diffrn_reflns_number 83412
_diffrn_reflns_theta_full 27.50
_diffrn_reflns_theta_max 27.50
_diffrn_reflns_theta_min 0.97
_exptl_absorpt_coefficient_mu 0.171
_exptl_absorpt_correction_T_max 0.9831
_exptl_absorpt_correction_T_min 0.9586
_exptl_absorpt_correction_type multi-scan
_exptl_absorpt_process_details sadabs
_exptl_crystal_density_diffrn 1.508
_exptl_crystal_density_method 'not measured'
_exptl_crystal_F_000 4524
_exptl_crystal_size_max 0.25
_exptl_crystal_size_mid 0.20
_exptl_crystal_size_min 0.10
_refine_diff_density_max 1.237
_refine_diff_density_min -0.502
_refine_diff_density_rms 0.100
_refine_ls_extinction_method none
_refine_ls_goodness_of_fit_ref 1.058
_refine_ls_hydrogen_treatment mixed
_refine_ls_matrix_type full
_refine_ls_number_parameters 1402
_refine_ls_number_reflns 22636
_refine_ls_number_restraints 0
_refine_ls_restrained_S_all 1.058
_refine_ls_R_factor_all 0.1096
_refine_ls_R_factor_gt 0.0587
_refine_ls_shift/su_max 0.003
_refine_ls_shift/su_mean 0.000
_refine_ls_structure_factor_coef Fsqd
_refine_ls_weighting_details 'calc w=1/[\s^2^(Fo^2^)+(0.1079P)^2^+2.6114P] where P=(Fo^2^+2Fc^2^)/3'
_refine_ls_weighting_scheme calc
_refine_ls_wR_factor_gt 0.1683
_refine_ls_wR_factor_ref 0.1980
_reflns_number_gt 13976
_reflns_number_total 22636
_reflns_threshold_expression >2sigma(I)
_cod_data_source_file c2dt30720k.txt
_cod_data_source_block cj026_0m
_cod_original_sg_symbol_H-M P2(1)/c
_cod_database_code 7020617

loop_
_symmetry_equiv_pos_as_xyz
'x, y, z'
'-x, y+1/2, -z+1/2'
'-x, -y, -z'
'x, -y-1/2, z-1/2'

loop_
_atom_site_label
_atom_site_type_symbol
_atom_site_fract_x
_atom_site_fract_y
_atom_site_fract_z
_atom_site_U_iso_or_equiv
_atom_site_adp_type
_atom_site_occupancy
_atom_site_symmetry_multiplicity
_atom_site_calc_flag
_atom_site_refinement_flags
P1 P 0.21363(4) 0.31021(4) 0.51568(3) 0.01949(17) Uani 1 1 d .
P2 P 0.26042(4) 0.66490(4) 0.11802(3) 0.02119(17) Uani 1 1 d .
N1 N 0.18735(12) 0.37807(12) 0.46818(11) 0.0199(5) Uani 1 1 d .
N2 N 0.28151(12) 0.70749(12) 0.07136(11) 0.0216(5) Uani 1 1 d .
B1 B 0.31172(17) 0.38545(17) 0.39974(15) 0.0219(7) Uani 1 1 d .
B2 B 0.14391(17) 0.65299(17) -0.09623(15) 0.0221(7) Uani 1 1 d .
F1 F 0.33796(9) 0.49603(9) 0.49939(8) 0.0336(4) Uani 1 1 d .
F2 F 0.42049(10) 0.59937(10) 0.52848(9) 0.0433(5) Uani 1 1 d .
F3 F 0.49190(10) 0.61708(11) 0.47016(12) 0.0536(6) Uani 1 1 d .
F4 F 0.48286(11) 0.52361(11) 0.38367(11) 0.0521(6) Uani 1 1 d .
F5 F 0.39637(11) 0.42099(10) 0.34939(10) 0.0437(5) Uani 1 1 d .
F6 F 0.39940(8) 0.33214(10) 0.52138(8) 0.0309(4) Uani 1 1 d .
F7 F 0.47754(10) 0.22505(12) 0.55090(10) 0.0495(6) Uani 1 1 d .
F8 F 0.48404(11) 0.14516(12) 0.46221(12) 0.0604(7) Uani 1 1 d .
F9 F 0.41123(11) 0.17997(11) 0.34282(10) 0.0523(6) Uani 1 1 d .
F10 F 0.33463(10) 0.28865(10) 0.31130(9) 0.0396(5) Uani 1 1 d .
F11 F 0.27427(10) 0.50837(10) 0.30839(9) 0.0408(5) Uani 1 1 d .
F12 F 0.17592(13) 0.50867(12) 0.19807(10) 0.0579(7) Uani 1 1 d .
F13 F 0.10304(12) 0.39260(14) 0.15137(9) 0.0630(7) Uani 1 1 d .
F14 F 0.13017(11) 0.27505(11) 0.22121(9) 0.0489(6) Uani 1 1 d .
F15 F 0.22797(9) 0.27382(9) 0.33362(8) 0.0331(4) Uani 1 1 d .
F16 F 0.22033(9) 0.50430(9) 0.53099(9) 0.0359(5) Uani 1 1 d .
F17 F 0.13180(11) 0.59466(10) 0.52954(10) 0.0478(6) Uani 1 1 d .
F18 F 0.00627(11) 0.56284(11) 0.46623(11) 0.0539(6) Uani 1 1 d .
F19 F -0.03108(10) 0.43845(13) 0.40665(11) 0.0541(6) Uani 1 1 d .
F20 F 0.05680(9) 0.34822(10) 0.40839(9) 0.0361(5) Uani 1 1 d .
F21 F 0.23229(9) 0.53682(9) -0.05693(9) 0.0336(4) Uani 1 1 d .
F22 F 0.32275(10) 0.50759(11) -0.08918(11) 0.0506(6) Uani 1 1 d .
F23 F 0.33513(11) 0.58723(13) -0.17433(12) 0.0583(7) Uani 1 1 d .
F24 F 0.25403(11) 0.69642(13) -0.22657(10) 0.0536(6) Uani 1 1 d .
F25 F 0.16579(10) 0.72774(10) -0.19472(8) 0.0379(5) Uani 1 1 d .
F26 F 0.11889(9) 0.50558(9) -0.15863(8) 0.0325(4) Uani 1 1 d .
F27 F 0.04268(10) 0.40895(9) -0.15215(9) 0.0381(5) Uani 1 1 d .
F28 F -0.02791(10) 0.43319(10) -0.09357(9) 0.0401(5) Uani 1 1 d .
F29 F -0.01754(9) 0.55942(9) -0.03757(8) 0.0308(4) Uani 1 1 d .
F30 F 0.05991(8) 0.65647(9) -0.04057(8) 0.0272(4) Uani 1 1 d .
F31 F 0.05350(10) 0.64147(9) -0.22473(8) 0.0368(5) Uani 1 1 d .
F32 F -0.03657(11) 0.73266(11) -0.29469(8) 0.0466(6) Uani 1 1 d .
F33 F -0.05202(10) 0.85430(10) -0.24613(9) 0.0420(5) Uani 1 1 d .
F34 F 0.02773(10) 0.88479(10) -0.12752(9) 0.0387(5) Uani 1 1 d .
F35 F 0.11813(9) 0.79740(9) -0.05736(8) 0.0331(4) Uani 1 1 d .
F36 F 0.41209(9) 0.67517(10) 0.12605(9) 0.0391(5) Uani 1 1 d .
F37 F 0.50342(10) 0.77372(14) 0.17302(11) 0.0601(7) Uani 1 1 d .
F38 F 0.46978(12) 0.91091(13) 0.16612(12) 0.0691(8) Uani 1 1 d .
F39 F 0.34570(13) 0.94773(11) 0.11504(12) 0.0627(7) Uani 1 1 d .
F40 F 0.25390(10) 0.84892(10) 0.06804(10) 0.0415(5) Uani 1 1 d .
C1 C 0.36173(15) 0.45259(15) 0.42158(14) 0.0258(7) Uani 1 1 d .
C2 C 0.37121(15) 0.49996(16) 0.46721(14) 0.0266(7) Uani 1 1 d .
C3 C 0.41411(16) 0.55521(16) 0.48392(15) 0.0314(7) Uani 1 1 d .
C4 C 0.45058(16) 0.56420(17) 0.45483(17) 0.0346(8) Uani 1 1 d .
C5 C 0.44493(16) 0.51731(18) 0.41054(17) 0.0356(8) Uani 1 1 d .
C6 C 0.40147(16) 0.46383(17) 0.39511(16) 0.0307(7) Uani 1 1 d .
C7 C 0.35916(15) 0.31608(15) 0.41419(14) 0.0252(7) Uani 1 1 d .
C8 C 0.39895(15) 0.29569(16) 0.47424(14) 0.0249(7) Uani 1 1 d .
C9 C 0.44022(16) 0.24004(18) 0.49101(15) 0.0339(8) Uani 1 1 d .
C10 C 0.44442(17) 0.20008(18) 0.44686(18) 0.0396(9) Uani 1 1 d .
C11 C 0.40749(17) 0.21789(18) 0.38678(17) 0.0366(8) Uani 1 1 d .
C12 C 0.36711(16) 0.27474(17) 0.37182(15) 0.0306(7) Uani 1 1 d .
C13 C 0.25816(15) 0.38992(16) 0.32729(14) 0.0251(7) Uani 1 1 d .
C14 C 0.24175(17) 0.44799(17) 0.28940(14) 0.0310(7) Uani 1 1 d .
C15 C 0.1905(2) 0.44952(19) 0.23120(16) 0.0402(9) Uani 1 1 d .
C16 C 0.15337(19) 0.3913(2) 0.20766(15) 0.0409(9) Uani 1 1 d .
C17 C 0.16761(17) 0.33196(19) 0.24305(15) 0.0359(8) Uani 1 1 d .
C18 C 0.21810(16) 0.33331(16) 0.30084(14) 0.0282(7) Uani 1 1 d .
C19 C 0.21579(14) 0.39962(14) 0.42844(13) 0.0198(6) Uani 1 1 d .
C20 C 0.27305(15) 0.37713(15) 0.43927(13) 0.0205(6) Uani 1 1 d .
H1 H 0.2954(13) 0.3488(14) 0.4763(13) 0.011(7) Uiso 1 1 d .
C21 C 0.17232(14) 0.44760(15) 0.37866(13) 0.0218(6) Uani 1 1 d .
C22 C 0.18927(16) 0.51730(15) 0.37985(14) 0.0270(7) Uani 1 1 d .
H22 H 0.2274 0.5335 0.4115 0.032 Uiso 1 1 calc R
C23 C 0.14967(16) 0.56294(17) 0.33419(15) 0.0321(7) Uani 1 1 d .
H23 H 0.1613 0.6095 0.3354 0.038 Uiso 1 1 calc R
C24 C 0.09325(17) 0.53926(18) 0.28720(15) 0.0353(8) Uani 1 1 d .
H24 H 0.0668 0.5697 0.2565 0.042 Uiso 1 1 calc R
C25 C 0.07598(17) 0.47041(18) 0.28575(15) 0.0341(8) Uani 1 1 d .
H25 H 0.0377 0.4545 0.2541 0.041 Uiso 1 1 calc R
C26 C 0.11533(15) 0.42450(17) 0.33126(14) 0.0280(7) Uani 1 1 d .
H26 H 0.1033 0.3781 0.3298 0.034 Uiso 1 1 calc R
C27 C 0.14087(14) 0.42393(15) 0.47055(13) 0.0207(6) Uani 1 1 d .
C28 C 0.15840(15) 0.48688(16) 0.50089(14) 0.0258(7) Uani 1 1 d .
C29 C 0.11366(18) 0.53358(16) 0.49968(16) 0.0330(8) Uani 1 1 d .
C30 C 0.05036(18) 0.51747(18) 0.46760(17) 0.0360(8) Uani 1 1 d .
C31 C 0.03126(16) 0.45483(19) 0.43749(16) 0.0353(8) Uani 1 1 d .
C32 C 0.07659(15) 0.40866(17) 0.43923(14) 0.0274(7) Uani 1 1 d .
C33 C 0.28540(15) 0.32542(16) 0.58557(13) 0.0239(6) Uani 1 1 d .
C34 C 0.30174(17) 0.27744(18) 0.63311(14) 0.0333(8) Uani 1 1 d .
H34 H 0.2754 0.2393 0.6280 0.040 Uiso 1 1 calc R
C35 C 0.35695(18) 0.2864(2) 0.68782(16) 0.0420(9) Uani 1 1 d .
H35 H 0.3673 0.2547 0.7195 0.050 Uiso 1 1 calc R
C36 C 0.39661(17) 0.3425(2) 0.69528(16) 0.0403(9) Uani 1 1 d .
H36 H 0.4341 0.3479 0.7318 0.048 Uiso 1 1 calc R
C37 C 0.38089(16) 0.39040(18) 0.64890(15) 0.0346(8) Uani 1 1 d .
H37 H 0.4077 0.4282 0.6544 0.042 Uiso 1 1 calc R
C38 C 0.32515(15) 0.38262(16) 0.59395(14) 0.0268(7) Uani 1 1 d .
H38 H 0.3144 0.4154 0.5630 0.032 Uiso 1 1 calc R
C39 C 0.22496(14) 0.23893(14) 0.47520(13) 0.0209(6) Uani 1 1 d .
C40 C 0.17414(15) 0.21909(15) 0.41919(14) 0.0256(7) Uani 1 1 d .
H40 H 0.1356 0.2433 0.4033 0.031 Uiso 1 1 calc R
C41 C 0.18139(17) 0.16343(16) 0.38758(15) 0.0309(7) Uani 1 1 d .
H41 H 0.1473 0.1492 0.3510 0.037 Uiso 1 1 calc R
C42 C 0.23897(18) 0.12900(17) 0.41006(16) 0.0348(8) Uani 1 1 d .
H42 H 0.2436 0.0917 0.3884 0.042 Uiso 1 1 calc R
C43 C 0.28995(18) 0.14938(16) 0.46457(16) 0.0337(8) Uani 1 1 d .
H43 H 0.3289 0.1262 0.4790 0.040 Uiso 1 1 calc R
C44 C 0.28345(16) 0.20416(15) 0.49782(15) 0.0267(7) Uani 1 1 d .
H44 H 0.3176 0.2176 0.5347 0.032 Uiso 1 1 calc R
C45 C 0.15370(14) 0.29059(15) 0.53848(13) 0.0225(6) Uani 1 1 d .
C46 C 0.15019(16) 0.33290(17) 0.58296(14) 0.0281(7) Uani 1 1 d .
H46 H 0.1791 0.3692 0.6006 0.034 Uiso 1 1 calc R
C47 C 0.10324(17) 0.32050(18) 0.60067(16) 0.0351(8) Uani 1 1 d .
H47 H 0.1009 0.3484 0.6303 0.042 Uiso 1 1 calc R
C48 C 0.05995(17) 0.2665(2) 0.57399(17) 0.0391(9) Uani 1 1 d .
H48 H 0.0281 0.2588 0.5853 0.047 Uiso 1 1 calc R
C49 C 0.06391(17) 0.22397(18) 0.53045(17) 0.0364(8) Uani 1 1 d .
H49 H 0.0351 0.1875 0.5132 0.044 Uiso 1 1 calc R
C50 C 0.11074(16) 0.23573(17) 0.51254(15) 0.0302(7) Uani 1 1 d .
H50 H 0.1134 0.2072 0.4834 0.036 Uiso 1 1 calc R
C51 C 0.19186(15) 0.63257(16) -0.12524(13) 0.0240(6) Uani 1 1 d .
C52 C 0.23452(15) 0.57727(16) -0.10102(14) 0.0269(7) Uani 1 1 d .
C53 C 0.28173(16) 0.56097(17) -0.11639(17) 0.0342(8) Uani 1 1 d .
C54 C 0.28822(18) 0.60096(19) -0.15963(17) 0.0378(9) Uani 1 1 d .
C55 C 0.24799(18) 0.65540(19) -0.18502(16) 0.0369(8) Uani 1 1 d .
C56 C 0.20152(16) 0.67026(17) -0.16795(14) 0.0292(7) Uani 1 1 d .
C57 C 0.09755(14) 0.58640(15) -0.09660(13) 0.0227(6) Uani 1 1 d .
C58 C 0.08858(15) 0.52155(16) -0.12550(13) 0.0255(7) Uani 1 1 d .
C59 C 0.04834(16) 0.47051(16) -0.12367(14) 0.0283(7) Uani 1 1 d .
C60 C 0.01240(15) 0.48206(16) -0.09405(14) 0.0277(7) Uani 1 1 d .
C61 C 0.01840(15) 0.54522(16) -0.06557(13) 0.0243(6) Uani 1 1 d .
C62 C 0.05957(15) 0.59474(15) -0.06775(13) 0.0230(6) Uani 1 1 d .
C63 C 0.09136(14) 0.71342(15) -0.13685(13) 0.0221(6) Uani 1 1 d .
C64 C 0.04858(16) 0.70146(16) -0.19835(14) 0.0268(7) Uani 1 1 d .
C65 C 0.00188(16) 0.74720(17) -0.23524(14) 0.0317(8) Uani 1 1 d .
C66 C -0.00591(16) 0.80934(17) -0.21144(14) 0.0292(7) Uani 1 1 d .
C67 C 0.03457(16) 0.82404(16) -0.15158(14) 0.0266(7) Uani 1 1 d .
C68 C 0.08136(15) 0.77694(16) -0.11585(13) 0.0238(6) Uani 1 1 d .
C69 C 0.18818(14) 0.67416(15) -0.02449(13) 0.0209(6) Uani 1 1 d .
H2 H 0.1701(16) 0.6636(16) 0.0025(15) 0.029(9) Uiso 1 1 d .
C70 C 0.24618(14) 0.70169(15) 0.00365(12) 0.0202(6) Uani 1 1 d .
C71 C 0.28366(14) 0.73046(16) -0.02577(13) 0.0237(6) Uani 1 1 d .
C72 C 0.33885(15) 0.69748(17) -0.01993(14) 0.0289(7) Uani 1 1 d .
H72 H 0.3536 0.6574 0.0037 0.035 Uiso 1 1 calc R
C73 C 0.37181(16) 0.72427(19) -0.04930(16) 0.0356(8) Uani 1 1 d .
H73 H 0.4082 0.7018 -0.0457 0.043 Uiso 1 1 calc R
C74 C 0.35061(18) 0.78429(19) -0.08390(16) 0.0382(9) Uani 1 1 d .
H74 H 0.3729 0.8021 -0.1033 0.046 Uiso 1 1 calc R
C75 C 0.29659(18) 0.81785(18) -0.08976(16) 0.0366(8) Uani 1 1 d .
H75 H 0.2823 0.8581 -0.1132 0.044 Uiso 1 1 calc R
C76 C 0.26345(16) 0.79108(16) -0.06025(14) 0.0282(7) Uani 1 1 d .
H76 H 0.2273 0.8142 -0.0637 0.034 Uiso 1 1 calc R
C77 C 0.33020(15) 0.75981(15) 0.09659(13) 0.0237(6) Uani 1 1 d .
C78 C 0.39462(16) 0.74231(17) 0.12300(14) 0.0297(7) Uani 1 1 d .
C79 C 0.44164(17) 0.7923(2) 0.14720(16) 0.0391(9) Uani 1 1 d .
C80 C 0.42459(19) 0.8614(2) 0.14444(17) 0.0436(9) Uani 1 1 d .
C81 C 0.3618(2) 0.87987(18) 0.11782(17) 0.0400(9) Uani 1 1 d .
C82 C 0.31510(16) 0.82940(16) 0.09394(14) 0.0287(7) Uani 1 1 d .
C83 C 0.32715(16) 0.67254(18) 0.19332(14) 0.0293(7) Uani 1 1 d .
C84 C 0.37066(19) 0.6182(2) 0.21941(16) 0.0462(10) Uani 1 1 d .
H84 H 0.3640 0.5753 0.1998 0.055 Uiso 1 1 calc R
C85 C 0.4244(2) 0.6295(3) 0.2754(2) 0.0686(14) Uani 1 1 d .
H85 H 0.4546 0.5943 0.2924 0.082 Uiso 1 1 calc R
C86 C 0.4336(2) 0.6919(3) 0.30610(18) 0.0689(15) Uani 1 1 d .
H86 H 0.4695 0.6984 0.3437 0.083 Uiso 1 1 calc R
C87 C 0.3897(2) 0.7440(3) 0.28095(17) 0.0552(12) Uani 1 1 d .
H87 H 0.3957 0.7860 0.3019 0.066 Uiso 1 1 calc R
C88 C 0.33579(17) 0.7354(2) 0.22425(15) 0.0371(8) Uani 1 1 d .
H88 H 0.3061 0.7712 0.2074 0.045 Uiso 1 1 calc R
C89 C 0.19285(15) 0.70023(15) 0.12336(13) 0.0227(6) Uani 1 1 d .
C90 C 0.15213(15) 0.74921(16) 0.08252(14) 0.0264(7) Uani 1 1 d .
H90 H 0.1597 0.7664 0.0514 0.032 Uiso 1 1 calc R
C91 C 0.09977(17) 0.77230(18) 0.08874(17) 0.0351(8) Uani 1 1 d .
H91 H 0.0722 0.8052 0.0616 0.042 Uiso 1 1 calc R
C92 C 0.08836(18) 0.74677(18) 0.13487(17) 0.0388(9) Uani 1 1 d .
H92 H 0.0530 0.7623 0.1384 0.047 Uiso 1 1 calc R
C93 C 0.12918(18) 0.69834(18) 0.17582(16) 0.0360(8) Uani 1 1 d .
H93 H 0.1213 0.6815 0.2069 0.043 Uiso 1 1 calc R
C94 C 0.18183(16) 0.67483(17) 0.17066(15) 0.0290(7) Uani 1 1 d .
H94 H 0.2096 0.6425 0.1984 0.035 Uiso 1 1 calc R
C95 C 0.24526(15) 0.57599(15) 0.09364(13) 0.0247(7) Uani 1 1 d .
C96 C 0.18892(17) 0.54298(17) 0.08420(15) 0.0305(7) Uani 1 1 d .
H96 H 0.1581 0.5674 0.0899 0.037 Uiso 1 1 calc R
C97 C 0.17893(19) 0.47348(18) 0.06622(17) 0.0400(9) Uani 1 1 d .
H97 H 0.1414 0.4511 0.0598 0.048 Uiso 1 1 calc R
C98 C 0.2247(2) 0.43806(18) 0.05799(18) 0.0449(10) Uani 1 1 d .
H98 H 0.2179 0.3915 0.0461 0.054 Uiso 1 1 calc R
C99 C 0.2809(2) 0.47039(18) 0.06707(18) 0.0428(9) Uani 1 1 d .
H99 H 0.3116 0.4456 0.0615 0.051 Uiso 1 1 calc R
C100 C 0.29107(18) 0.53960(17) 0.08440(16) 0.0337(8) Uani 1 1 d .
H100 H 0.3283 0.5619 0.0899 0.040 Uiso 1 1 calc R
C101 C 0.2530(3) 0.4678(4) 0.7031(2) 0.0773(16) Uani 1 1 d .
H101 H 0.2879 0.4502 0.6999 0.093 Uiso 1 1 calc R
C102 C 0.2289(3) 0.5314(4) 0.6777(3) 0.0952(19) Uani 1 1 d .
H102 H 0.2468 0.5561 0.6571 0.114 Uiso 1 1 calc R
C103 C 0.1769(4) 0.5588(3) 0.6830(3) 0.096(2) Uani 1 1 d .
H103 H 0.1588 0.6015 0.6658 0.115 Uiso 1 1 calc R
C104 C 0.1549(3) 0.5208(3) 0.7139(2) 0.092(2) Uani 1 1 d .
H104 H 0.1217 0.5404 0.7190 0.111 Uiso 1 1 calc R
C105 C 0.1745(2) 0.4584(3) 0.7383(2) 0.0640(13) Uani 1 1 d .
H105 H 0.1547 0.4347 0.7578 0.077 Uiso 1 1 calc R
C106 C 0.2273(3) 0.4290(3) 0.7333(2) 0.0716(15) Uani 1 1 d .
C107 C 0.2524(4) 0.3642(4) 0.7580(3) 0.107(2) Uani 1 1 d .
H10A H 0.2287 0.3449 0.7770 0.161 Uiso 1 1 calc R
H10B H 0.2964 0.3695 0.7880 0.161 Uiso 1 1 calc R
H10C H 0.2496 0.3336 0.7262 0.161 Uiso 1 1 calc R
C201 C 0.5155(4) 0.9727(4) 0.3559(4) 0.154(7) Uiso 0.50 1 d PG
C202 C 0.5308(4) 0.9981(3) 0.3118(4) 0.077(3) Uiso 0.50 1 d PG
H20A H 0.5219 1.0443 0.2990 0.092 Uiso 0.50 1 calc PR
C203 C 0.5595(4) 0.9546(4) 0.2867(3) 0.091(4) Uiso 0.50 1 d PG
H20B H 0.5698 0.9716 0.2572 0.109 Uiso 0.50 1 calc PR
C204 C 0.5728(4) 0.8856(4) 0.3058(3) 0.081(3) Uiso 0.50 1 d PG
H20C H 0.5919 0.8565 0.2891 0.097 Uiso 0.50 1 calc PR
C205 C 0.5574(4) 0.8602(3) 0.3499(4) 0.089(3) Uiso 0.50 1 d PG
H20D H 0.5663 0.8141 0.3627 0.106 Uiso 0.50 1 calc PR
C206 C 0.5287(4) 0.9037(4) 0.3750(3) 0.088(3) Uiso 0.50 1 d PG
H20E H 0.5184 0.8867 0.4045 0.106 Uiso 0.50 1 calc PR
C207 C 0.4943(10) 1.0036(10) 0.3851(9) 0.172(8) Uiso 0.50 1 d P
H20F H 0.4856 1.0511 0.3714 0.258 Uiso 0.50 1 calc PR
H20G H 0.5250 1.0027 0.4277 0.258 Uiso 0.50 1 calc PR
H20H H 0.4555 0.9816 0.3795 0.258 Uiso 0.50 1 calc PR

loop_
_atom_site_aniso_label
_atom_site_aniso_U_11
_atom_site_aniso_U_22
_atom_site_aniso_U_33
_atom_site_aniso_U_23
_atom_site_aniso_U_13
_atom_site_aniso_U_12
P1 0.0199(4) 0.0191(4) 0.0200(4) 0.0025(3) 0.0097(3) -0.0008(3)
P2 0.0242(4) 0.0214(4) 0.0185(4) 0.0008(3) 0.0105(3) 0.0011(3)
N1 0.0209(13) 0.0193(12) 0.0222(12) 0.0029(10) 0.0122(11) 0.0012(10)
N2 0.0227(14) 0.0220(12) 0.0189(12) -0.0002(10) 0.0088(11) -0.0013(10)
B1 0.0267(19) 0.0188(16) 0.0235(17) 0.0017(13) 0.0145(15) -0.0010(14)
B2 0.0225(18) 0.0236(17) 0.0211(16) -0.0014(13) 0.0110(15) -0.0004(14)
F1 0.0378(11) 0.0346(10) 0.0358(10) -0.0070(8) 0.0232(9) -0.0100(9)
F2 0.0430(13) 0.0335(11) 0.0451(12) -0.0106(9) 0.0135(10) -0.0120(9)
F3 0.0331(12) 0.0380(12) 0.0853(17) 0.0038(11) 0.0240(12) -0.0155(10)
F4 0.0464(14) 0.0475(13) 0.0844(17) 0.0185(12) 0.0491(13) 0.0026(11)
F5 0.0599(15) 0.0377(11) 0.0561(13) -0.0015(10) 0.0460(12) -0.0047(10)
F6 0.0240(10) 0.0410(11) 0.0277(9) -0.0027(8) 0.0121(8) -0.0015(8)
F7 0.0379(13) 0.0552(13) 0.0407(12) 0.0070(10) 0.0060(10) 0.0156(11)
F8 0.0507(15) 0.0442(13) 0.0691(16) -0.0041(12) 0.0135(13) 0.0213(11)
F9 0.0557(15) 0.0481(13) 0.0556(14) -0.0158(11) 0.0279(12) 0.0121(11)
F10 0.0504(13) 0.0431(11) 0.0310(10) -0.0010(9) 0.0237(10) 0.0097(10)
F11 0.0530(14) 0.0287(10) 0.0439(12) 0.0089(9) 0.0254(11) -0.0015(9)
F12 0.0817(18) 0.0512(14) 0.0378(12) 0.0245(11) 0.0254(12) 0.0191(13)
F13 0.0615(16) 0.0786(17) 0.0236(11) 0.0006(11) -0.0014(11) 0.0134(13)
F14 0.0459(14) 0.0512(13) 0.0363(11) -0.0139(10) 0.0082(10) -0.0077(11)
F15 0.0390(12) 0.0276(9) 0.0306(10) 0.0025(8) 0.0144(9) -0.0054(8)
F16 0.0336(11) 0.0282(10) 0.0426(11) -0.0081(8) 0.0152(9) -0.0067(8)
F17 0.0751(17) 0.0248(10) 0.0613(14) -0.0019(10) 0.0468(13) 0.0063(10)
F18 0.0615(15) 0.0516(13) 0.0760(16) 0.0309(12) 0.0550(14) 0.0331(12)
F19 0.0231(11) 0.0765(16) 0.0610(14) 0.0189(13) 0.0182(11) 0.0072(11)
F20 0.0274(11) 0.0389(11) 0.0358(11) -0.0016(9) 0.0096(9) -0.0098(9)
F21 0.0350(11) 0.0297(10) 0.0393(11) 0.0060(8) 0.0200(9) 0.0049(8)
F22 0.0394(13) 0.0374(12) 0.0835(17) -0.0034(11) 0.0358(13) 0.0064(10)
F23 0.0519(15) 0.0670(15) 0.0836(18) -0.0155(13) 0.0546(14) -0.0057(12)
F24 0.0608(15) 0.0712(15) 0.0492(13) 0.0058(12) 0.0428(12) -0.0087(12)
F25 0.0395(12) 0.0461(12) 0.0335(10) 0.0127(9) 0.0216(10) 0.0015(9)
F26 0.0363(11) 0.0333(10) 0.0357(10) -0.0112(8) 0.0234(9) -0.0048(8)
F27 0.0437(12) 0.0272(10) 0.0452(12) -0.0125(9) 0.0221(10) -0.0082(9)
F28 0.0424(12) 0.0351(11) 0.0477(12) -0.0034(9) 0.0250(10) -0.0150(9)
F29 0.0324(11) 0.0353(10) 0.0327(10) 0.0024(8) 0.0220(9) -0.0008(8)
F30 0.0275(10) 0.0255(9) 0.0330(10) -0.0047(8) 0.0178(8) -0.0015(8)
F31 0.0454(12) 0.0301(10) 0.0246(9) -0.0072(8) 0.0077(9) -0.0030(9)
F32 0.0501(14) 0.0413(12) 0.0222(10) -0.0016(9) -0.0052(9) -0.0030(10)
F33 0.0378(12) 0.0397(11) 0.0341(11) 0.0110(9) 0.0047(9) 0.0101(9)
F34 0.0485(13) 0.0333(10) 0.0324(10) -0.0001(8) 0.0173(10) 0.0128(9)
F35 0.0383(11) 0.0339(10) 0.0199(9) -0.0039(8) 0.0075(8) 0.0084(9)
F36 0.0285(11) 0.0424(12) 0.0399(11) -0.0010(9) 0.0106(9) 0.0084(9)
F37 0.0230(12) 0.0875(18) 0.0599(15) -0.0063(13) 0.0111(11) -0.0081(12)
F38 0.0572(16) 0.0698(17) 0.0647(16) -0.0109(13) 0.0153(13) -0.0427(14)
F39 0.0743(18) 0.0264(11) 0.0723(16) -0.0046(11) 0.0215(14) -0.0130(11)
F40 0.0357(12) 0.0265(10) 0.0544(13) 0.0002(9) 0.0146(10) 0.0055(9)
C1 0.0257(17) 0.0226(15) 0.0303(16) 0.0072(13) 0.0140(14) 0.0018(13)
C2 0.0254(17) 0.0252(16) 0.0311(17) 0.0026(13) 0.0147(14) -0.0009(13)
C3 0.0264(18) 0.0232(16) 0.0365(18) 0.0007(14) 0.0078(15) 0.0006(14)
C4 0.0228(18) 0.0254(17) 0.053(2) 0.0106(16) 0.0154(17) -0.0015(14)
C5 0.0277(19) 0.0329(18) 0.055(2) 0.0179(17) 0.0266(17) 0.0046(15)
C6 0.0336(19) 0.0275(16) 0.0391(19) 0.0055(14) 0.0239(16) 0.0028(14)
C7 0.0256(17) 0.0232(15) 0.0323(17) 0.0029(13) 0.0181(14) -0.0019(13)
C8 0.0244(17) 0.0247(15) 0.0288(16) -0.0003(13) 0.0152(14) -0.0038(13)
C9 0.0233(18) 0.0379(19) 0.0332(18) 0.0049(15) 0.0070(15) 0.0005(15)
C10 0.031(2) 0.0283(18) 0.054(2) -0.0014(17) 0.0152(18) 0.0072(15)
C11 0.035(2) 0.0330(18) 0.043(2) -0.0105(16) 0.0190(17) 0.0019(15)
C12 0.0330(19) 0.0300(17) 0.0289(17) 0.0011(14) 0.0146(15) -0.0008(14)
C13 0.0300(18) 0.0272(16) 0.0238(15) 0.0019(13) 0.0175(14) 0.0023(13)
C14 0.040(2) 0.0325(18) 0.0274(17) 0.0027(14) 0.0212(16) 0.0027(15)
C15 0.058(3) 0.040(2) 0.0275(18) 0.0126(16) 0.0237(18) 0.0149(18)
C16 0.042(2) 0.055(2) 0.0198(16) 0.0020(16) 0.0099(16) 0.0124(19)
C17 0.037(2) 0.0405(19) 0.0273(17) -0.0085(15) 0.0125(16) -0.0021(16)
C18 0.0355(19) 0.0277(16) 0.0248(16) 0.0044(13) 0.0168(15) 0.0036(14)
C19 0.0251(17) 0.0155(13) 0.0200(14) 0.0008(11) 0.0116(13) -0.0034(12)
C20 0.0240(17) 0.0170(14) 0.0199(14) -0.0008(12) 0.0098(13) -0.0032(12)
C21 0.0237(16) 0.0251(15) 0.0209(14) 0.0015(12) 0.0139(13) 0.0012(12)
C22 0.0300(18) 0.0231(15) 0.0260(16) 0.0008(13) 0.0115(14) -0.0002(13)
C23 0.036(2) 0.0251(16) 0.0332(18) 0.0051(14) 0.0150(16) 0.0032(14)
C24 0.038(2) 0.0337(18) 0.0290(17) 0.0105(15) 0.0116(16) 0.0125(16)
C25 0.0273(19) 0.041(2) 0.0266(17) 0.0034(15) 0.0066(15) 0.0012(15)
C26 0.0274(18) 0.0287(16) 0.0253(16) -0.0003(13) 0.0099(14) -0.0030(14)
C27 0.0203(16) 0.0222(15) 0.0213(14) 0.0068(12) 0.0111(13) 0.0037(12)
C28 0.0289(18) 0.0235(15) 0.0278(16) 0.0049(13) 0.0155(14) 0.0007(13)
C29 0.051(2) 0.0212(16) 0.0396(19) 0.0063(14) 0.0321(18) 0.0071(15)
C30 0.043(2) 0.0355(19) 0.047(2) 0.0186(16) 0.0352(19) 0.0200(17)
C31 0.0218(18) 0.048(2) 0.0393(19) 0.0172(17) 0.0170(16) 0.0068(16)
C32 0.0266(18) 0.0297(17) 0.0256(16) 0.0063(13) 0.0119(14) -0.0004(14)
C33 0.0229(16) 0.0263(16) 0.0212(15) 0.0020(12) 0.0093(13) 0.0011(13)
C34 0.033(2) 0.0379(19) 0.0257(16) 0.0075(14) 0.0106(15) -0.0027(15)
C35 0.041(2) 0.049(2) 0.0296(18) 0.0131(16) 0.0117(17) 0.0049(18)
C36 0.029(2) 0.056(2) 0.0247(17) -0.0005(16) 0.0025(15) 0.0017(17)
C37 0.0276(19) 0.0380(19) 0.0318(18) -0.0017(15) 0.0084(16) -0.0037(15)
C38 0.0258(18) 0.0272(16) 0.0275(16) 0.0022(13) 0.0125(14) 0.0014(13)
C39 0.0241(16) 0.0171(14) 0.0241(15) 0.0048(12) 0.0133(13) -0.0007(12)
C40 0.0250(17) 0.0238(15) 0.0268(16) 0.0034(13) 0.0110(14) 0.0005(13)
C41 0.039(2) 0.0263(16) 0.0271(16) -0.0040(13) 0.0150(15) -0.0086(15)
C42 0.053(2) 0.0206(16) 0.0385(19) 0.0015(14) 0.0280(19) 0.0003(16)
C43 0.040(2) 0.0221(16) 0.046(2) 0.0079(15) 0.0254(18) 0.0078(14)
C44 0.0294(18) 0.0232(15) 0.0303(16) 0.0057(13) 0.0163(14) -0.0003(13)
C45 0.0210(16) 0.0232(15) 0.0235(15) 0.0071(12) 0.0106(13) 0.0010(12)
C46 0.0283(18) 0.0296(16) 0.0271(16) 0.0023(13) 0.0135(14) -0.0008(14)
C47 0.040(2) 0.041(2) 0.0337(18) 0.0032(15) 0.0251(17) 0.0035(16)
C48 0.031(2) 0.050(2) 0.046(2) 0.0108(18) 0.0260(18) 0.0018(17)
C49 0.0302(19) 0.0364(19) 0.044(2) 0.0032(16) 0.0185(17) -0.0085(15)
C50 0.0305(19) 0.0298(17) 0.0349(18) 0.0018(14) 0.0190(16) -0.0029(14)
C51 0.0229(16) 0.0282(16) 0.0208(15) -0.0064(12) 0.0101(13) -0.0063(13)
C52 0.0278(18) 0.0264(16) 0.0285(16) -0.0058(13) 0.0149(14) -0.0057(13)
C53 0.0280(19) 0.0308(18) 0.045(2) -0.0107(16) 0.0185(17) -0.0016(15)
C54 0.035(2) 0.044(2) 0.046(2) -0.0169(17) 0.0293(18) -0.0104(17)
C55 0.041(2) 0.047(2) 0.0322(18) -0.0082(16) 0.0246(17) -0.0131(18)
C56 0.0308(18) 0.0321(17) 0.0257(16) -0.0016(14) 0.0139(15) -0.0027(14)
C57 0.0207(16) 0.0236(15) 0.0199(14) 0.0014(12) 0.0063(13) 0.0010(12)
C58 0.0258(17) 0.0273(16) 0.0225(15) -0.0027(13) 0.0105(14) 0.0019(13)
C59 0.0318(19) 0.0222(15) 0.0267(16) -0.0041(13) 0.0101(14) -0.0033(14)
C60 0.0266(18) 0.0271(16) 0.0270(16) 0.0031(13) 0.0105(14) -0.0059(14)
C61 0.0228(16) 0.0274(16) 0.0219(15) 0.0038(12) 0.0098(13) 0.0024(13)
C62 0.0245(17) 0.0218(15) 0.0208(14) 0.0004(12) 0.0089(13) 0.0014(13)
C63 0.0219(16) 0.0246(15) 0.0212(15) 0.0003(12) 0.0113(13) -0.0033(12)
C64 0.0301(18) 0.0252(16) 0.0242(15) -0.0026(13) 0.0118(14) -0.0048(14)
C65 0.0307(19) 0.0348(18) 0.0194(15) -0.0002(14) 0.0032(14) -0.0068(15)
C66 0.0261(18) 0.0310(17) 0.0252(16) 0.0077(14) 0.0075(14) 0.0008(14)
C67 0.0314(18) 0.0247(16) 0.0296(17) 0.0013(13) 0.0192(15) 0.0016(13)
C68 0.0235(16) 0.0310(16) 0.0175(14) -0.0001(12) 0.0101(13) -0.0019(13)
C69 0.0249(17) 0.0187(14) 0.0227(15) 0.0012(12) 0.0142(13) 0.0024(12)
C70 0.0238(16) 0.0212(14) 0.0175(14) 0.0016(11) 0.0112(13) 0.0040(12)
C71 0.0215(16) 0.0282(16) 0.0196(14) -0.0055(12) 0.0082(13) -0.0067(13)
C72 0.0267(18) 0.0334(17) 0.0264(16) -0.0040(14) 0.0123(14) -0.0012(14)
C73 0.0236(18) 0.051(2) 0.0370(19) -0.0122(17) 0.0181(16) -0.0084(16)
C74 0.045(2) 0.043(2) 0.040(2) -0.0110(17) 0.0308(18) -0.0191(17)
C75 0.049(2) 0.0313(18) 0.0371(19) -0.0014(15) 0.0264(18) -0.0112(16)
C76 0.0319(19) 0.0274(16) 0.0278(16) -0.0004(13) 0.0160(15) -0.0031(14)
C77 0.0248(17) 0.0273(16) 0.0180(14) -0.0017(12) 0.0092(13) -0.0046(13)
C78 0.0295(19) 0.0364(18) 0.0236(16) -0.0003(14) 0.0126(14) -0.0012(15)
C79 0.0228(19) 0.059(2) 0.0309(18) -0.0023(17) 0.0087(15) -0.0080(17)
C80 0.042(2) 0.046(2) 0.037(2) -0.0028(17) 0.0130(18) -0.0229(19)
C81 0.053(3) 0.0271(18) 0.0365(19) -0.0016(15) 0.0175(19) -0.0110(17)
C82 0.0316(19) 0.0270(16) 0.0269(16) -0.0023(13) 0.0133(15) -0.0034(14)
C83 0.0263(17) 0.0422(19) 0.0179(15) 0.0016(14) 0.0091(13) -0.0017(15)
C84 0.049(2) 0.053(2) 0.0284(19) 0.0101(17) 0.0116(18) 0.0153(19)
C85 0.048(3) 0.107(4) 0.036(2) 0.016(3) 0.007(2) 0.025(3)
C86 0.036(2) 0.136(5) 0.0231(19) -0.009(3) 0.0043(18) 0.005(3)
C87 0.043(3) 0.095(3) 0.029(2) -0.022(2) 0.0181(19) -0.020(2)
C88 0.035(2) 0.052(2) 0.0262(17) -0.0086(16) 0.0165(16) -0.0080(17)
C89 0.0246(17) 0.0223(15) 0.0238(15) -0.0044(12) 0.0136(13) -0.0014(13)
C90 0.0283(18) 0.0250(16) 0.0267(16) -0.0014(13) 0.0135(14) -0.0004(13)
C91 0.031(2) 0.0319(18) 0.043(2) -0.0007(15) 0.0178(17) 0.0061(15)
C92 0.038(2) 0.039(2) 0.049(2) -0.0085(17) 0.0293(19) 0.0000(17)
C93 0.047(2) 0.0374(19) 0.0358(19) -0.0063(16) 0.0293(18) -0.0080(17)
C94 0.0337(19) 0.0307(17) 0.0265(16) -0.0019(13) 0.0172(15) -0.0032(14)
C95 0.0325(18) 0.0213(15) 0.0221(15) 0.0029(12) 0.0141(14) 0.0028(13)
C96 0.037(2) 0.0284(17) 0.0323(17) 0.0015(14) 0.0213(16) -0.0010(15)
C97 0.049(2) 0.0277(18) 0.049(2) -0.0064(16) 0.0280(19) -0.0107(16)
C98 0.064(3) 0.0224(17) 0.056(2) -0.0050(16) 0.034(2) -0.0012(18)
C99 0.051(2) 0.0290(18) 0.058(2) -0.0029(17) 0.034(2) 0.0079(17)
C100 0.039(2) 0.0288(17) 0.0400(19) 0.0005(15) 0.0237(17) 0.0042(15)
C101 0.067(3) 0.114(5) 0.068(3) -0.015(3) 0.046(3) -0.031(3)
C102 0.090(5) 0.104(5) 0.078(4) -0.017(4) 0.028(4) -0.004(4)
C103 0.114(6) 0.075(4) 0.055(3) 0.004(3) 0.004(4) -0.005(4)
C104 0.100(5) 0.094(5) 0.041(3) 0.003(3) -0.002(3) 0.002(4)
C105 0.064(3) 0.090(4) 0.047(3) -0.013(3) 0.034(2) -0.012(3)
C106 0.090(4) 0.067(3) 0.044(3) -0.008(2) 0.019(3) 0.001(3)
C107 0.128(6) 0.102(5) 0.080(4) -0.006(4) 0.040(4) -0.006(4)

loop_
_atom_type_symbol
_atom_type_description
_atom_type_scat_dispersion_real
_atom_type_scat_dispersion_imag
_atom_type_scat_source
B B 0.0013 0.0007 'International Tables Vol C Tables 4.2.6.8 and 6.1.1.4'
C C 0.0033 0.0016 'International Tables Vol C Tables 4.2.6.8 and 6.1.1.4'
F F 0.0171 0.0103 'International Tables Vol C Tables 4.2.6.8 and 6.1.1.4'
N N 0.0061 0.0033 'International Tables Vol C Tables 4.2.6.8 and 6.1.1.4'
P P 0.1023 0.0942 'International Tables Vol C Tables 4.2.6.8 and 6.1.1.4'
H H 0.0000 0.0000 'International Tables Vol C Tables 4.2.6.8 and 6.1.1.4'

loop_
_geom_angle_atom_site_label_1
_geom_angle_atom_site_label_2
_geom_angle_atom_site_label_3
_geom_angle
N1 P1 C39 107.84(13)
N1 P1 C45 107.21(13)
C39 P1 C45 111.28(14)
N1 P1 C33 115.24(13)
C39 P1 C33 110.03(14)
C45 P1 C33 105.24(14)
N2 P2 C95 108.12(13)
N2 P2 C89 115.44(13)
C95 P2 C89 109.82(14)
N2 P2 C83 105.95(14)
C95 P2 C83 111.58(15)
C89 P2 C83 105.91(14)
C27 N1 C19 116.8(2)
C27 N1 P1 119.48(18)
C19 N1 P1 123.26(19)
C77 N2 C70 117.3(2)
C77 N2 P2 118.71(19)
C70 N2 P2 123.38(19)
C20 B1 C13 107.2(3)
C20 B1 C1 113.3(2)
C13 B1 C1 112.6(2)
C20 B1 C7 107.7(2)
C13 B1 C7 112.0(2)
C1 B1 C7 104.0(2)
C69 B2 C51 108.0(2)
C69 B2 C63 113.9(2)
C51 B2 C63 112.2(2)
C69 B2 C57 106.3(2)
C51 B2 C57 113.4(2)
C63 B2 C57 103.0(2)
C2 C1 C6 113.2(3)
C2 C1 B1 126.5(3)
C6 C1 B1 120.2(3)
F1 C2 C1 121.6(3)
F1 C2 C3 114.2(3)
C1 C2 C3 124.1(3)
F2 C3 C4 119.7(3)
F2 C3 C2 120.8(3)
C4 C3 C2 119.5(3)
F3 C4 C3 120.3(3)
F3 C4 C5 120.6(3)
C3 C4 C5 119.1(3)
F4 C5 C6 120.9(3)
F4 C5 C4 119.6(3)
C6 C5 C4 119.4(3)
F5 C6 C5 116.6(3)
F5 C6 C1 118.8(3)
C5 C6 C1 124.6(3)
C8 C7 C12 112.4(3)
C8 C7 B1 120.3(3)
C12 C7 B1 127.3(3)
F6 C8 C9 115.0(3)
F6 C8 C7 120.2(3)
C9 C8 C7 124.9(3)
F7 C9 C8 120.3(3)
F7 C9 C10 119.9(3)
C8 C9 C10 119.9(3)
F8 C10 C11 120.7(3)
F8 C10 C9 120.8(3)
C11 C10 C9 118.5(3)
F9 C11 C10 119.5(3)
F9 C11 C12 120.5(3)
C10 C11 C12 119.9(3)
F10 C12 C11 114.7(3)
F10 C12 C7 120.9(3)
C11 C12 C7 124.5(3)
C18 C13 C14 113.2(3)
C18 C13 B1 118.8(3)
C14 C13 B1 127.4(3)
F11 C14 C15 115.1(3)
F11 C14 C13 121.3(3)
C15 C14 C13 123.5(3)
F12 C15 C16 119.7(3)
F12 C15 C14 120.2(3)
C16 C15 C14 120.1(3)
F13 C16 C15 120.5(3)
F13 C16 C17 120.6(4)
C15 C16 C17 119.0(3)
F14 C17 C18 121.5(3)
F14 C17 C16 119.6(3)
C18 C17 C16 118.9(3)
F15 C18 C17 115.5(3)
F15 C18 C13 119.2(3)
C17 C18 C13 125.3(3)
C20 C19 N1 120.8(3)
C20 C19 C21 127.7(3)
N1 C19 C21 111.5(2)
C19 C20 B1 130.9(3)
C26 C21 C22 118.9(3)
C26 C21 C19 121.6(3)
C22 C21 C19 119.5(3)
C23 C22 C21 120.6(3)
C24 C23 C22 119.9(3)
C23 C24 C25 119.8(3)
C24 C25 C26 120.5(3)
C21 C26 C25 120.2(3)
C32 C27 C28 117.7(3)
C32 C27 N1 120.9(3)
C28 C27 N1 121.3(3)
F16 C28 C29 118.7(3)
F16 C28 C27 119.6(3)
C29 C28 C27 121.7(3)
F17 C29 C30 120.0(3)
F17 C29 C28 120.7(3)
C30 C29 C28 119.3(3)
F18 C30 C29 119.7(3)
F18 C30 C31 119.8(3)
C29 C30 C31 120.5(3)
F19 C31 C30 120.5(3)
F19 C31 C32 120.0(3)
C30 C31 C32 119.4(3)
F20 C32 C31 118.5(3)
F20 C32 C27 120.2(3)
C31 C32 C27 121.4(3)
C38 C33 C34 119.3(3)
C38 C33 P1 122.7(2)
C34 C33 P1 118.0(2)
C35 C34 C33 120.3(3)
C36 C35 C34 119.9(3)
C37 C36 C35 120.3(3)
C36 C37 C38 120.4(3)
C37 C38 C33 119.7(3)
C44 C39 C40 120.0(3)
C44 C39 P1 121.4(2)
C40 C39 P1 118.6(2)
C41 C40 C39 119.7(3)
C42 C41 C40 120.2(3)
C41 C42 C43 120.5(3)
C42 C43 C44 120.4(3)
C43 C44 C39 119.2(3)
C50 C45 C46 120.1(3)
C50 C45 P1 121.8(2)
C46 C45 P1 118.1(2)
C47 C46 C45 119.8(3)
C48 C47 C46 119.9(3)
C47 C48 C49 120.3(3)
C48 C49 C50 120.3(3)
C49 C50 C45 119.6(3)
C56 C51 C52 112.4(3)
C56 C51 B2 126.9(3)
C52 C51 B2 120.1(3)
F21 C52 C53 115.7(3)
F21 C52 C51 119.2(3)
C53 C52 C51 125.1(3)
F22 C53 C52 121.4(3)
F22 C53 C54 119.5(3)
C52 C53 C54 119.1(3)
F23 C54 C55 121.0(3)
F23 C54 C53 120.3(3)
C55 C54 C53 118.6(3)
C54 C55 F24 120.0(3)
C54 C55 C56 120.4(3)
F24 C55 C56 119.6(3)
F25 C56 C55 115.0(3)
F25 C56 C51 120.6(3)
C55 C56 C51 124.4(3)
C62 C57 C58 112.5(3)
C62 C57 B2 119.0(3)
C58 C57 B2 128.4(3)
F26 C58 C59 115.3(3)
F26 C58 C57 120.9(3)
C59 C58 C57 123.7(3)
F27 C59 C60 118.9(3)
F27 C59 C58 120.3(3)
C60 C59 C58 120.7(3)
F28 C60 C61 121.0(3)
F28 C60 C59 120.8(3)
C61 C60 C59 118.3(3)
F29 C61 C60 120.1(3)
F29 C61 C62 120.4(3)
C60 C61 C62 119.5(3)
F30 C62 C61 114.9(3)
F30 C62 C57 119.8(3)
C61 C62 C57 125.2(3)
C68 C63 C64 112.8(3)
C68 C63 B2 126.8(3)
C64 C63 B2 120.2(3)
F31 C64 C65 116.5(3)
F31 C64 C63 118.8(3)
C65 C64 C63 124.6(3)
F32 C65 C64 121.1(3)
F32 C65 C66 119.2(3)
C64 C65 C66 119.7(3)
F33 C66 C67 120.7(3)
F33 C66 C65 120.9(3)
C67 C66 C65 118.4(3)
F34 C67 C66 119.2(3)
F34 C67 C68 120.4(3)
C66 C67 C68 120.4(3)
F35 C68 C67 114.7(3)
F35 C68 C63 121.2(3)
C67 C68 C63 124.1(3)
C70 C69 B2 130.6(3)
C69 C70 N2 121.4(3)
C69 C70 C71 126.7(3)
N2 C70 C71 111.9(2)
C76 C71 C72 118.7(3)
C76 C71 C70 119.8(3)
C72 C71 C70 121.5(3)
C73 C72 C71 120.3(3)
C74 C73 C72 120.1(3)
C75 C74 C73 120.4(3)
C74 C75 C76 119.6(3)
C71 C76 C75 120.9(3)
C82 C77 C78 117.4(3)
C82 C77 N2 121.4(3)
C78 C77 N2 121.2(3)
F36 C78 C79 118.6(3)
F36 C78 C77 119.9(3)
C79 C78 C77 121.5(3)
F37 C79 C78 120.1(3)
F37 C79 C80 120.5(3)
C78 C79 C80 119.4(3)
F38 C80 C81 119.7(4)
F38 C80 C79 120.1(4)
C81 C80 C79 120.2(3)
F39 C81 C80 119.6(3)
F39 C81 C82 120.3(4)
C80 C81 C82 120.0(3)
F40 C82 C77 119.6(3)
F40 C82 C81 118.8(3)
C77 C82 C81 121.5(3)
C88 C83 C84 120.4(3)
C88 C83 P2 118.2(3)
C84 C83 P2 121.3(3)
C85 C84 C83 118.5(4)
C86 C85 C84 121.4(4)
C87 C86 C85 119.6(4)
C86 C87 C88 120.9(4)
C83 C88 C87 119.1(4)
C90 C89 C94 120.5(3)
C90 C89 P2 122.8(2)
C94 C89 P2 116.7(2)
C89 C90 C91 119.2(3)
C92 C91 C90 120.5(3)
C91 C92 C93 120.4(3)
C92 C93 C94 120.1(3)
C93 C94 C89 119.3(3)
C96 C95 C100 120.1(3)
C96 C95 P2 121.0(2)
C100 C95 P2 118.9(2)
C97 C96 C95 119.7(3)
C98 C97 C96 119.6(3)
C97 C98 C99 121.2(3)
C100 C99 C98 119.6(3)
C99 C100 C95 119.7(3)
C102 C101 C106 122.4(6)
C101 C102 C103 119.2(7)
C104 C103 C102 116.6(7)
C105 C104 C103 127.6(7)
C104 C105 C106 116.9(5)
C101 C106 C107 121.0(6)
C101 C106 C105 117.3(5)
C107 C106 C105 121.7(6)
C207 C201 C202 129.1(12)
C207 C201 C206 110.8(12)
C202 C201 C206 120.0
C203 C202 C201 120.0
C202 C203 C204 120.0
C203 C204 C205 120.0
C206 C205 C204 120.0
C205 C206 C201 120.0

loop_
_geom_bond_atom_site_label_1
_geom_bond_atom_site_label_2
_geom_bond_distance
P1 N1 1.667(2)
P1 C39 1.787(3)
P1 C45 1.793(3)
P1 C33 1.794(3)
P2 N2 1.669(2)
P2 C95 1.788(3)
P2 C89 1.797(3)
P2 C83 1.800(3)
N1 C27 1.431(4)
N1 C19 1.486(3)
N2 C77 1.433(4)
N2 C70 1.486(4)
B1 C20 1.629(4)
B1 C13 1.645(5)
B1 C1 1.659(5)
B1 C7 1.668(5)
B2 C69 1.636(4)
B2 C51 1.648(4)
B2 C63 1.653(5)
B2 C57 1.681(4)
F1 C2 1.358(3)
F2 C3 1.342(4)
F3 C4 1.335(4)
F4 C5 1.349(4)
F5 C6 1.357(4)
F6 C8 1.355(3)
F7 C9 1.355(4)
F8 C10 1.342(4)
F9 C11 1.345(4)
F10 C12 1.352(4)
F11 C14 1.348(4)
F12 C15 1.347(4)
F13 C16 1.345(4)
F14 C17 1.349(4)
F15 C18 1.355(3)
F16 C28 1.340(4)
F17 C29 1.344(4)
F18 C30 1.347(4)
F19 C31 1.344(4)
F20 C32 1.346(4)
F21 C52 1.359(4)
F22 C53 1.354(4)
F23 C54 1.345(4)
F24 C55 1.354(4)
F25 C56 1.359(4)
F26 C58 1.352(3)
F27 C59 1.349(3)
F28 C60 1.341(3)
F29 C61 1.351(3)
F30 C62 1.360(3)
F31 C64 1.354(3)
F32 C65 1.349(4)
F33 C66 1.340(4)
F34 C67 1.352(3)
F35 C68 1.352(3)
F36 C78 1.344(4)
F37 C79 1.342(4)
F38 C80 1.340(4)
F39 C81 1.349(4)
F40 C82 1.335(4)
C1 C2 1.383(4)
C1 C6 1.391(4)
C2 C3 1.390(4)
C3 C4 1.368(5)
C4 C5 1.375(5)
C5 C6 1.374(5)
C7 C8 1.393(4)
C7 C12 1.395(4)
C8 C9 1.373(5)
C9 C10 1.375(5)
C10 C11 1.370(5)
C11 C12 1.381(5)
C13 C18 1.388(4)
C13 C14 1.389(4)
C14 C15 1.383(5)
C15 C16 1.371(5)
C16 C17 1.379(5)
C17 C18 1.370(5)
C19 C20 1.325(4)
C19 C21 1.496(4)
C21 C26 1.383(4)
C21 C22 1.392(4)
C22 C23 1.390(4)
C23 C24 1.375(5)
C24 C25 1.378(5)
C25 C26 1.389(4)
C27 C32 1.378(4)
C27 C28 1.379(4)
C28 C29 1.376(4)
C29 C30 1.364(5)
C30 C31 1.374(5)
C31 C32 1.376(5)
C33 C38 1.396(4)
C33 C34 1.398(4)
C34 C35 1.385(5)
C35 C36 1.382(5)
C36 C37 1.379(5)
C37 C38 1.391(5)
C39 C44 1.397(4)
C39 C40 1.398(4)
C40 C41 1.380(4)
C41 C42 1.376(5)
C42 C43 1.381(5)
C43 C44 1.386(4)
C45 C50 1.394(4)
C45 C46 1.401(4)
C46 C47 1.391(4)
C47 C48 1.388(5)
C48 C49 1.389(5)
C49 C50 1.390(5)
C51 C56 1.384(4)
C51 C52 1.392(4)
C52 C53 1.373(5)
C53 C54 1.382(5)
C54 C55 1.354(5)
C55 C56 1.379(5)
C57 C62 1.393(4)
C57 C58 1.400(4)
C58 C59 1.381(4)
C59 C60 1.375(5)
C60 C61 1.375(4)
C61 C62 1.379(4)
C63 C68 1.387(4)
C63 C64 1.398(4)
C64 C65 1.372(5)
C65 C66 1.379(5)
C66 C67 1.366(4)
C67 C68 1.382(4)
C69 C70 1.325(4)
C70 C71 1.491(4)
C71 C76 1.388(4)
C71 C72 1.396(4)
C72 C73 1.389(5)
C73 C74 1.381(5)
C74 C75 1.377(5)
C75 C76 1.395(4)
C77 C82 1.375(4)
C77 C78 1.390(4)
C78 C79 1.376(5)
C79 C80 1.377(5)
C80 C81 1.361(6)
C81 C82 1.378(5)
C83 C88 1.390(5)
C83 C84 1.394(5)
C84 C85 1.392(6)
C85 C86 1.378(7)
C86 C87 1.365(7)
C87 C88 1.397(5)
C89 C90 1.386(4)
C89 C94 1.400(4)
C90 C91 1.390(5)
C91 C92 1.379(5)
C92 C93 1.381(5)
C93 C94 1.385(5)
C95 C96 1.393(5)
C95 C100 1.395(4)
C96 C97 1.390(5)
C97 C98 1.371(5)
C98 C99 1.388(5)
C99 C100 1.381(5)
C101 C102 1.368(8)
C101 C106 1.380(7)
C102 C103 1.399(9)
C103 C104 1.327(9)
C104 C105 1.324(7)
C105 C106 1.429(7)
C106 C107 1.390(8)
C201 C207 1.21(2)
C201 C202 1.3900
C201 C206 1.3900
C202 C203 1.3900
C203 C204 1.3900
C204 C205 1.3900
C205 C206 1.3900
